data_7203066
loop_
_publ_author_name
'Lennartson, Anders'
'Wiklund, Tove'
'H\%akansson, Mikael'

_publ_section_title
;
 Concomitant formation of chiral and racemic crystals of a diaryl
 sulfide
;
_journal_issue 10
_journal_name_full CrystEngComm
_journal_page_first 856
_journal_paper_doi 10.1039/b709387j
_journal_volume 9
_journal_year 2007
_chemical_compound_source synthetic
_chemical_formula_moiety 'C20 H13 N O2 S'
_chemical_formula_sum 'C20 H13 N O2 S'
_chemical_formula_weight 331.37
_chemical_melting_point ?
_chemical_name_common none
_chemical_name_systematic (10-nitro-phenantren-9-yl)(phenyl)sulphide
_space_group_IT_number 19
_symmetry_cell_setting orthorhombic
_symmetry_Int_Tables_number 19
_symmetry_space_group_name_Hall 'P 2ac 2ab'
_symmetry_space_group_name_H-M 'P 21 21 21'
_atom_sites_solution_hydrogens geom
_atom_sites_solution_primary direct
_atom_sites_solution_secondary difmap
_audit_creation_method shelxl-97
_cell_angle_alpha 90.00
_cell_angle_beta 90.00
_cell_angle_gamma 90.00
_cell_formula_units_Z 4
_cell_length_a 5.8976(10)
_cell_length_b 16.381(3)
_cell_length_c 16.464(3)
_cell_measurement_reflns_used 2853
_cell_measurement_temperature 303(2)
_cell_measurement_theta_max 25.5
_cell_measurement_theta_min 1.75
_cell_volume 1590.6(5)
_computing_cell_refinement '(CrystalClear; Rigaku, 2000)'
_computing_data_collection '(CrystalClear; Rigaku, 2000)'
_computing_data_reduction '(CrystalClear; Rigaku, 2000)'
_computing_molecular_graphics 'ORTEP-3 (Farrugia, 1997) and PLUTON (Spek, 1990)'
_computing_publication_material 'shelxl-97 (sheldrick, 1997)'
_computing_structure_refinement 'shelxl-97 (sheldrick, 1997)'
_computing_structure_solution 'SIR92 (Altomare et al., 1993)'
_diffrn_ambient_pressure 101
_diffrn_ambient_temperature 303(2)
_diffrn_detector_area_resol_mean 105
_diffrn_measured_fraction_theta_full 0.969
_diffrn_measured_fraction_theta_max 0.971
_diffrn_measurement_device_type 'Rigaku R-AXIS IIc image-plate system'
_diffrn_measurement_method \f
_diffrn_radiation_monochromator graphite
_diffrn_radiation_probe x-ray
_diffrn_radiation_type mok\a
_diffrn_radiation_wavelength 0.71073
_diffrn_reflns_av_R_equivalents 0.0405
_diffrn_reflns_av_sigmaI/netI 0.0281
_diffrn_reflns_limit_h_max 7
_diffrn_reflns_limit_h_min -7
_diffrn_reflns_limit_k_max 19
_diffrn_reflns_limit_k_min -19
_diffrn_reflns_limit_l_max 19
_diffrn_reflns_limit_l_min -19
_diffrn_reflns_number 10349
_diffrn_reflns_theta_full 25.00
_diffrn_reflns_theta_max 25.50
_diffrn_reflns_theta_min 1.75
_diffrn_source
;
rotating-anode X-ray tube
;
_diffrn_source_type 'Rigaku RU-H3R'
_diffrn_standards_decay_% 0
_diffrn_standards_interval_count 0
_diffrn_standards_interval_time 0
_diffrn_standards_number 0
_exptl_absorpt_coefficient_mu 0.215
_exptl_absorpt_correction_T_max 0.97
_exptl_absorpt_correction_T_min 0.85
_exptl_absorpt_correction_type multi-scan
_exptl_absorpt_process_details '(CrystalClear; Rigaku, 2000)'
_exptl_crystal_colour yellow
_exptl_crystal_density_diffrn 1.384
_exptl_crystal_density_meas ?
_exptl_crystal_density_method .
_exptl_crystal_description needle
_exptl_crystal_F_000 688
_exptl_crystal_recrystallization_method
;
A solution in methylene chloride was layered
with hexane at ambient temperature.
;
_exptl_crystal_size_max 0.3
_exptl_crystal_size_mid 0.3
_exptl_crystal_size_min 0.15
_refine_diff_density_max 0.121
_refine_diff_density_min -0.200
_refine_diff_density_rms 0.026
_refine_ls_abs_structure_details 'flack h d (1983), acta cryst. a39, 876-881'
_refine_ls_abs_structure_Flack 0.04(7)
_refine_ls_extinction_method none
_refine_ls_goodness_of_fit_ref 1.051
_refine_ls_hydrogen_treatment refall
_refine_ls_matrix_type full
_refine_ls_number_parameters 269
_refine_ls_number_reflns 2853
_refine_ls_number_restraints 0
_refine_ls_restrained_S_all 1.051
_refine_ls_R_factor_all 0.0327
_refine_ls_R_factor_gt 0.0298
_refine_ls_shift/su_max 0.000
_refine_ls_shift/su_mean 0.000
_refine_ls_structure_factor_coef Fsqd
_refine_ls_weighting_details 'calc w=1/[\s^2^(fo^2^)+(0.0529p)^2^+0.0438p] where p=(fo^2^+2fc^2^)/3'
_refine_ls_weighting_scheme calc
_refine_ls_wR_factor_gt 0.0780
_refine_ls_wR_factor_ref 0.0793
_reflns_number_gt 2684
_reflns_number_total 2853
_reflns_threshold_expression >2sigma(i)
_cod_data_source_file b709387j.txt
_cod_data_source_block alfa-1
_cod_depositor_comments
;
The following automatic conversions were performed:
'_refine_ls_structure_factor_coef' value 'fsqd' changed to 'Fsqd'
according to '/home/saulius/struct/CIF-dictionaries/cif_core.dic'
dictionary named 'cif_core.dic' version 2.4.1 from
2010-06-29.

'_atom_site_adp_type' value 'uani' changed to 'Uani'
according to '/home/saulius/struct/CIF-dictionaries/cif_core.dic'
dictionary named 'cif_core.dic' version 2.4.1 from 2010-06-29 (24
times).

'_atom_site_adp_type' value 'uiso' changed to 'Uiso' according to
'/home/saulius/struct/CIF-dictionaries/cif_core.dic' dictionary named
'cif_core.dic' version 2.4.1 from 2010-06-29 (13 times).

Automatic conversion script
Id: cif_fix_enum 1527 2010-12-29 10:47:43Z saulius 

The following automatic conversions were performed:

'_chemical_melting_point' value 'not measured' was changed to '?' -
the value is undefined or not given.

Automatic conversion script
Id: cif_fix_values 1646 2011-03-28 12:23:43Z adriana 
;
_cod_database_code 7203066

loop_
_symmetry_equiv_pos_as_xyz
'x, y, z'
'-x+1/2, -y, z+1/2'
'x+1/2, -y+1/2, -z'
'-x, y+1/2, -z+1/2'

loop_
_atom_site_label
_atom_site_type_symbol
_atom_site_fract_x
_atom_site_fract_y
_atom_site_fract_z
_atom_site_U_iso_or_equiv
_atom_site_adp_type
_atom_site_occupancy
_atom_site_symmetry_multiplicity
_atom_site_calc_flag
_atom_site_refinement_flags
_atom_site_disorder_assembly
_atom_site_disorder_group
c1 c -0.0956(4) 0.13141(12) 0.89765(10) 0.0560(4) Uani 1 1 d . . .
c2 c -0.2686(4) 0.07555(15) 0.90743(12) 0.0681(6) Uani 1 1 d . . .
c3 c -0.2867(4) 0.00850(14) 0.85574(14) 0.0648(6) Uani 1 1 d . . .
c4 c -0.1313(3) -0.00339(11) 0.79522(12) 0.0534(4) Uani 1 1 d . . .
c5 c 0.0511(3) 0.05132(9) 0.78317(9) 0.0409(3) Uani 1 1 d . . .
c6 c 0.2185(3) 0.03959(9) 0.71986(9) 0.0396(3) Uani 1 1 d . . .
c7 c 0.2213(4) -0.03063(10) 0.67002(11) 0.0573(5) Uani 1 1 d . . .
c8 c 0.3882(5) -0.04256(12) 0.61284(11) 0.0680(6) Uani 1 1 d . . .
c9 c 0.5602(4) 0.01416(12) 0.60271(11) 0.0607(5) Uani 1 1 d . . .
c10 c 0.5632(3) 0.08352(11) 0.64900(10) 0.0497(4) Uani 1 1 d . . .
c11 c 0.3946(3) 0.09794(8) 0.70800(8) 0.0380(3) Uani 1 1 d . . .
c12 c 0.3999(3) 0.17024(8) 0.75861(8) 0.0385(3) Uani 1 1 d . . .
c13 c 0.2418(3) 0.17782(9) 0.81824(8) 0.0406(3) Uani 1 1 d . . .
c14 c 0.0661(3) 0.12056(9) 0.83488(9) 0.0412(3) Uani 1 1 d . . .
c15 c 0.5831(3) 0.29003(9) 0.65613(9) 0.0389(3) Uani 1 1 d . . .
c16 c 0.3930(3) 0.28136(9) 0.60726(10) 0.0428(3) Uani 1 1 d . . .
c17 c 0.3856(3) 0.32078(10) 0.53263(10) 0.0472(4) Uani 1 1 d . . .
c18 c 0.5634(3) 0.36980(11) 0.50761(10) 0.0521(4) Uani 1 1 d . . .
c19 c 0.7504(3) 0.37935(11) 0.55730(11) 0.0548(4) Uani 1 1 d . . .
c20 c 0.7623(3) 0.33944(10) 0.63099(10) 0.0487(4) Uani 1 1 d . . .
n1 n 0.2494(3) 0.25031(10) 0.87115(9) 0.0572(4) Uani 1 1 d . . .
o1 o 0.3504(3) 0.24455(11) 0.93488(9) 0.0923(5) Uani 1 1 d . . .
o2 o 0.1521(3) 0.31132(9) 0.84860(13) 0.0977(6) Uani 1 1 d . . .
s1 s 0.62130(7) 0.24294(3) 0.75250(2) 0.05217(14) Uani 1 1 d . . .
h1 h -0.080(4) 0.1797(15) 0.9320(15) 0.082(7) Uiso 1 1 d . . .
h2 h -0.383(5) 0.0882(16) 0.9506(17) 0.092(7) Uiso 1 1 d . . .
h3 h -0.424(5) -0.0216(14) 0.8674(14) 0.077(7) Uiso 1 1 d . . .
h4 h -0.151(4) -0.0510(14) 0.7570(13) 0.068(6) Uiso 1 1 d . . .
h7 h 0.110(5) -0.0705(17) 0.6770(15) 0.090(8) Uiso 1 1 d . . .
h8 h 0.375(6) -0.0896(18) 0.5834(17) 0.103(9) Uiso 1 1 d . . .
h9 h 0.688(4) 0.0030(16) 0.5593(17) 0.096(8) Uiso 1 1 d . . .
h10 h 0.686(4) 0.1205(14) 0.6431(13) 0.069(6) Uiso 1 1 d . . .
h16 h 0.267(3) 0.2416(13) 0.6232(11) 0.058(5) Uiso 1 1 d . . .
h17 h 0.252(4) 0.3136(12) 0.5009(11) 0.051(5) Uiso 1 1 d . . .
h18 h 0.549(3) 0.3950(12) 0.4547(12) 0.058(5) Uiso 1 1 d . . .
h19 h 0.870(4) 0.4145(15) 0.5403(14) 0.073(6) Uiso 1 1 d . . .
h20 h 0.900(3) 0.3456(10) 0.6649(11) 0.045(4) Uiso 1 1 d . . .

loop_
_atom_site_aniso_label
_atom_site_aniso_U_11
_atom_site_aniso_U_22
_atom_site_aniso_U_33
_atom_site_aniso_U_23
_atom_site_aniso_U_13
_atom_site_aniso_U_12
c1 0.0651(11) 0.0624(10) 0.0406(7) 0.0110(8) 0.0055(9) 0.0223(9)
c2 0.0587(11) 0.0875(15) 0.0580(11) 0.0398(11) 0.0171(10) 0.0208(10)
c3 0.0533(11) 0.0680(13) 0.0732(12) 0.0377(11) -0.0023(10) 0.0018(9)
c4 0.0560(10) 0.0450(8) 0.0591(9) 0.0194(8) -0.0080(9) -0.0014(8)
c5 0.0490(9) 0.0349(7) 0.0390(7) 0.0109(6) -0.0078(7) 0.0038(6)
c6 0.0527(8) 0.0305(7) 0.0357(7) 0.0051(5) -0.0074(7) 0.0045(6)
c7 0.0834(13) 0.0344(8) 0.0540(10) -0.0013(7) -0.0067(10) -0.0010(8)
c8 0.1077(16) 0.0467(9) 0.0496(10) -0.0107(8) 0.0011(12) 0.0166(12)
c9 0.0813(14) 0.0560(10) 0.0447(9) 0.0003(8) 0.0108(10) 0.0206(9)
c10 0.0591(11) 0.0513(10) 0.0387(8) 0.0069(7) 0.0023(7) 0.0080(8)
c11 0.0480(8) 0.0354(7) 0.0306(6) 0.0052(5) -0.0045(6) 0.0044(6)
c12 0.0467(7) 0.0345(7) 0.0342(6) 0.0055(5) -0.0091(7) 0.0018(6)
c13 0.0531(8) 0.0338(7) 0.0349(7) -0.0019(5) -0.0092(7) 0.0088(6)
c14 0.0499(8) 0.0405(8) 0.0332(6) 0.0092(6) -0.0023(6) 0.0094(6)
c15 0.0392(7) 0.0351(7) 0.0425(7) -0.0026(5) -0.0027(6) -0.0010(6)
c16 0.0420(8) 0.0380(7) 0.0484(8) 0.0037(6) -0.0062(7) -0.0033(6)
c17 0.0545(9) 0.0433(8) 0.0438(8) 0.0007(6) -0.0100(8) 0.0037(7)
c18 0.0659(11) 0.0481(9) 0.0424(8) 0.0042(7) 0.0097(8) 0.0065(8)
c19 0.0505(9) 0.0536(10) 0.0601(10) 0.0034(8) 0.0163(9) -0.0060(8)
c20 0.0411(8) 0.0502(9) 0.0548(9) -0.0036(7) 0.0020(8) -0.0059(7)
n1 0.0703(9) 0.0443(7) 0.0571(8) -0.0137(6) -0.0065(7) 0.0082(7)
o1 0.1299(14) 0.0919(11) 0.0550(7) -0.0329(8) -0.0261(9) 0.0141(12)
o2 0.1107(13) 0.0462(8) 0.1361(15) -0.0243(9) -0.0277(13) 0.0255(9)
s1 0.0549(2) 0.0532(2) 0.0485(2) 0.00830(18) -0.01896(19) -0.01340(18)

loop_
_atom_type_symbol
_atom_type_description
_atom_type_scat_dispersion_real
_atom_type_scat_dispersion_imag
_atom_type_scat_source
c c 0.0033 0.0016 'international tables vol c tables 4.2.6.8 and 6.1.1.4'
h h 0.0000 0.0000 'international tables vol c tables 4.2.6.8 and 6.1.1.4'
n n 0.0061 0.0033 'international tables vol c tables 4.2.6.8 and 6.1.1.4'
o o 0.0106 0.0060 'international tables vol c tables 4.2.6.8 and 6.1.1.4'
s s 0.1246 0.1234 'international tables vol c tables 4.2.6.8 and 6.1.1.4'

loop_
_geom_angle_atom_site_label_1
_geom_angle_atom_site_label_2
_geom_angle_atom_site_label_3
_geom_angle
_geom_angle_site_symmetry_1
_geom_angle_site_symmetry_3
_geom_angle_publ_flag
c2 c1 c14 119.95(19) . . ?
c2 c1 h1 122.6(15) . . ?
c14 c1 h1 117.5(15) . . ?
c1 c2 c3 120.54(19) . . ?
c1 c2 h2 116.3(16) . . ?
c3 c2 h2 123.0(16) . . ?
c4 c3 c2 120.4(2) . . ?
c4 c3 h3 129.2(15) . . ?
c2 c3 h3 110.2(14) . . ?
c3 c4 c5 121.44(19) . . ?
c3 c4 h4 119.1(12) . . ?
c5 c4 h4 119.4(12) . . ?
c4 c5 c14 117.98(15) . . ?
c4 c5 c6 122.38(15) . . ?
c14 c5 c6 119.63(14) . . ?
c7 c6 c11 117.27(15) . . ?
c7 c6 c5 122.25(16) . . ?
c11 c6 c5 120.43(13) . . ?
c8 c7 c6 121.41(19) . . ?
c8 c7 h7 119.3(16) . . ?
c6 c7 h7 119.3(16) . . ?
c7 c8 c9 120.73(17) . . ?
c7 c8 h8 115(2) . . ?
c9 c8 h8 124(2) . . ?
c10 c9 c8 119.94(19) . . ?
c10 c9 h9 120.9(14) . . ?
c8 c9 h9 119.2(14) . . ?
c9 c10 c11 120.90(18) . . ?
c9 c10 h10 118.9(14) . . ?
c11 c10 h10 120.1(14) . . ?
c10 c11 c6 119.75(14) . . ?
c10 c11 c12 121.19(15) . . ?
c6 c11 c12 119.05(14) . . ?
c13 c12 c11 118.38(14) . . ?
c13 c12 s1 119.03(11) . . ?
c11 c12 s1 122.24(12) . . ?
c12 c13 c14 125.28(13) . . ?
c12 c13 n1 118.67(15) . . ?
c14 c13 n1 116.06(14) . . ?
c1 c14 c5 119.67(16) . . ?
c1 c14 c13 123.16(15) . . ?
c5 c14 c13 117.12(13) . . ?
c16 c15 c20 119.99(14) . . ?
c16 c15 s1 125.13(12) . . ?
c20 c15 s1 114.88(12) . . ?
c15 c16 c17 119.40(15) . . ?
c15 c16 h16 120.2(11) . . ?
c17 c16 h16 120.0(11) . . ?
c18 c17 c16 120.64(16) . . ?
c18 c17 h17 122.4(11) . . ?
c16 c17 h17 117.0(11) . . ?
c19 c18 c17 119.61(15) . . ?
c19 c18 h18 123.6(12) . . ?
c17 c18 h18 116.8(12) . . ?
c20 c19 c18 120.50(17) . . ?
c20 c19 h19 120.5(14) . . ?
c18 c19 h19 119.0(14) . . ?
c19 c20 c15 119.84(16) . . ?
c19 c20 h20 119.2(10) . . ?
c15 c20 h20 120.9(10) . . ?
o1 n1 o2 124.30(17) . . ?
o1 n1 c13 117.69(15) . . ?
o2 n1 c13 118.00(15) . . ?
c12 s1 c15 104.42(7) . . ?

loop_
_geom_bond_atom_site_label_1
_geom_bond_atom_site_label_2
_geom_bond_distance
_geom_bond_site_symmetry_2
_geom_bond_publ_flag
c1 c2 1.380(3) . ?
c1 c14 1.417(2) . ?
c1 h1 0.98(3) . ?
c2 c3 1.394(4) . ?
c2 h2 1.00(3) . ?
c3 c4 1.368(3) . ?
c3 h3 0.97(3) . ?
c4 c5 1.414(2) . ?
c4 h4 1.01(2) . ?
c5 c14 1.421(2) . ?
c5 c6 1.449(2) . ?
c6 c7 1.413(2) . ?
c6 c11 1.425(2) . ?
c7 c8 1.376(3) . ?
c7 h7 0.93(3) . ?
c8 c9 1.386(3) . ?
c8 h8 0.91(3) . ?
c9 c10 1.368(3) . ?
c9 h9 1.05(3) . ?
c10 c11 1.410(2) . ?
c10 h10 0.95(2) . ?
c11 c12 1.448(2) . ?
c12 c13 1.360(2) . ?
c12 s1 1.7703(15) . ?
c13 c14 1.424(2) . ?
c13 n1 1.473(2) . ?
c15 c16 1.387(2) . ?
c15 c20 1.394(2) . ?
c15 s1 1.7785(16) . ?
c16 c17 1.389(2) . ?
c16 h16 1.02(2) . ?
c17 c18 1.383(3) . ?
c17 h17 0.95(2) . ?
c18 c19 1.382(3) . ?
c18 h18 0.97(2) . ?
c19 c20 1.380(3) . ?
c19 h19 0.95(3) . ?
c20 h20 0.99(2) . ?
n1 o1 1.210(2) . ?
n1 o2 1.211(2) . ?

loop_
_cod_related_entry_id
_cod_related_entry_database
_cod_related_entry_code
1 ChemSpider 21149128
